data_4065335
loop_
_publ_author_name
'Lo, Larry Tso-Lun'
'Chu, Wing-Kin'
'Tam, Chun-Yat'
'Yiu, Shek-Man'
'Ko, Chi-Chiu'
'Chiu, Sung-Kay'

_publ_section_title
;
 Aggregation and DNA Intercalation Properties of Di(isocyano) Rhodium(I)
 Diimine Complexes
;
_journal_issue 21
_journal_name_full Organometallics
_journal_page_first 5873
_journal_paper_doi 10.1021/om200723j
_journal_volume 30
_journal_year 2011
_chemical_formula_sum 'C33 H36 B F4 N4 O3 Rh'
_chemical_formula_weight 726.38
_chemical_name_systematic
; 
 ? 
;
_space_group_IT_number 14
_symmetry_cell_setting monoclinic
_symmetry_space_group_name_Hall '-P 2ybc'
_symmetry_space_group_name_H-M 'P 1 21/c 1'
_atom_sites_solution_hydrogens geom
_atom_sites_solution_primary direct
_atom_sites_solution_secondary difmap
_audit_creation_method SHELXL-97
_cell_angle_alpha 90.00
_cell_angle_beta 91.7411(13)
_cell_angle_gamma 90.00
_cell_formula_units_Z 4
_cell_length_a 8.18060(13)
_cell_length_b 12.82265(19)
_cell_length_c 31.1555(4)
_cell_measurement_reflns_used 10399
_cell_measurement_temperature 133(2)
_cell_measurement_theta_max 71.6230
_cell_measurement_theta_min 3.4457
_cell_volume 3266.61(8)
_computing_cell_refinement 'CrysAlisPro, Oxford Diffraction Ltd'
_computing_data_collection 'CrysAlisPro, Oxford Diffraction Ltd'
_computing_data_reduction 'CrysAlisPro, Oxford Diffraction Ltd'
_computing_molecular_graphics ortep-3
_computing_publication_material wingx
_computing_structure_refinement 'SHELXL-97 (Sheldrick, 1997)'
_computing_structure_solution 'SHELXS-97 (Sheldrick, 1990)'
_diffrn_ambient_temperature 133(2)
_diffrn_detector_area_resol_mean 16.1270
_diffrn_measured_fraction_theta_full 0.999
_diffrn_measured_fraction_theta_max 0.999
_diffrn_measurement_device_type 'Xcalibur, Sapphire3, Gemini ultra'
_diffrn_measurement_method '\w scans'
_diffrn_radiation_monochromator mirror
_diffrn_radiation_source 'Enhance Ultra (Cu) X-ray Source'
_diffrn_radiation_type CuK\a
_diffrn_radiation_wavelength 1.54180
_diffrn_reflns_av_R_equivalents 0.0280
_diffrn_reflns_av_sigmaI/netI 0.0290
_diffrn_reflns_limit_h_max 9
_diffrn_reflns_limit_h_min -9
_diffrn_reflns_limit_k_max 10
_diffrn_reflns_limit_k_min -15
_diffrn_reflns_limit_l_max 37
_diffrn_reflns_limit_l_min -37
_diffrn_reflns_number 15093
_diffrn_reflns_theta_full 66.99
_diffrn_reflns_theta_max 66.98
_diffrn_reflns_theta_min 3.73
_exptl_absorpt_coefficient_mu 4.767
_exptl_absorpt_correction_T_max 1.00000
_exptl_absorpt_correction_T_min 0.44218
_exptl_absorpt_correction_type multi-scan
_exptl_absorpt_process_details 'CrysAlisPro, Oxford Diffraction Ltd'
_exptl_crystal_colour yellow
_exptl_crystal_density_diffrn 1.477
_exptl_crystal_density_method 'not measured'
_exptl_crystal_description needle
_exptl_crystal_F_000 1488
_exptl_crystal_size_max 0.63
_exptl_crystal_size_mid 0.05
_exptl_crystal_size_min 0.03
_refine_diff_density_max 0.787
_refine_diff_density_min -0.606
_refine_diff_density_rms 0.078
_refine_ls_extinction_method none
_refine_ls_goodness_of_fit_ref 1.101
_refine_ls_hydrogen_treatment constr
_refine_ls_matrix_type full
_refine_ls_number_parameters 438
_refine_ls_number_reflns 5811
_refine_ls_number_restraints 12
_refine_ls_restrained_S_all 1.114
_refine_ls_R_factor_all 0.0430
_refine_ls_R_factor_gt 0.0358
_refine_ls_shift/su_max 0.001
_refine_ls_shift/su_mean 0.000
_refine_ls_structure_factor_coef Fsqd
_refine_ls_weighting_details 'calc w=1/[\s^2^(Fo^2^)+(0.0351P)^2^+7.0754P] where P=(Fo^2^+2Fc^2^)/3'
_refine_ls_weighting_scheme calc
_refine_ls_wR_factor_gt 0.0885
_refine_ls_wR_factor_ref 0.0905
_reflns_number_gt 5036
_reflns_number_total 5811
_reflns_threshold_expression >2sigma(I)
_cod_data_source_file om200723j_si_002.cif
_cod_data_source_block 031010a_larry
_cod_original_sg_symbol_H-M P2(1)/c
_cod_database_code 4065335

loop_
_symmetry_equiv_pos_as_xyz
'x, y, z'
'-x, y+1/2, -z+1/2'
'-x, -y, -z'
'x, -y-1/2, z-1/2'

loop_
_atom_site_label
_atom_site_type_symbol
_atom_site_fract_x
_atom_site_fract_y
_atom_site_fract_z
_atom_site_U_iso_or_equiv
_atom_site_adp_type
_atom_site_occupancy
_atom_site_symmetry_multiplicity
_atom_site_calc_flag
_atom_site_refinement_flags
_atom_site_disorder_assembly
_atom_site_disorder_group
Rh1 Rh 0.74421(3) 0.040472(18) 0.463848(7) 0.01629(8) Uani 1 1 d . . .
O1 O 0.3538(3) 0.42710(19) 0.52286(8) 0.0281(6) Uani 1 1 d . . .
O2 O 0.6175(4) -0.0020(2) 0.65786(8) 0.0345(6) Uani 1 1 d . . .
O3 O 0.3642(4) 0.2606(2) 0.64139(9) 0.0401(7) Uani 1 1 d . . .
N1 N 0.9419(3) -0.1576(2) 0.44961(9) 0.0216(6) Uani 1 1 d . . .
N2 N 0.7929(4) 0.1003(2) 0.36970(9) 0.0267(7) Uani 1 1 d . . .
N3 N 0.7093(3) 0.0139(2) 0.52867(9) 0.0169(6) Uani 1 1 d . . .
N4 N 0.6071(3) 0.1704(2) 0.48016(8) 0.0173(6) Uani 1 1 d . . .
C1 C 0.8689(4) -0.0809(3) 0.45448(10) 0.0195(7) Uani 1 1 d . . .
C2 C 0.7726(4) 0.0767(3) 0.40534(11) 0.0204(7) Uani 1 1 d . . .
C3 C 1.0286(4) -0.2477(3) 0.43898(11) 0.0203(7) Uani 1 1 d . . .
C4 C 1.0598(4) -0.3222(3) 0.47088(12) 0.0244(7) Uani 1 1 d . . .
C5 C 1.1402(5) -0.4128(3) 0.45885(13) 0.0308(9) Uani 1 1 d . . .
H5 H 1.1634 -0.4653 0.4797 0.037 Uiso 1 1 calc R . .
C6 C 1.1866(5) -0.4276(3) 0.41692(14) 0.0353(9) Uani 1 1 d . . .
H6 H 1.2391 -0.4907 0.4092 0.042 Uiso 1 1 calc R . .
C7 C 1.1574(5) -0.3513(3) 0.38620(13) 0.0333(9) Uani 1 1 d . . .
H7 H 1.1924 -0.3618 0.3577 0.040 Uiso 1 1 calc R . .
C8 C 1.0771(4) -0.2595(3) 0.39667(12) 0.0252(8) Uani 1 1 d . . .
C9 C 1.0099(5) -0.3049(3) 0.51632(12) 0.0281(8) Uani 1 1 d . . .
H9A H 1.0455 -0.3643 0.5341 0.042 Uiso 1 1 calc R . .
H9B H 0.8907 -0.2983 0.5170 0.042 Uiso 1 1 calc R . .
H9C H 1.0610 -0.2410 0.5275 0.042 Uiso 1 1 calc R . .
C10 C 1.0383(5) -0.1773(3) 0.36342(12) 0.0327(9) Uani 1 1 d . . .
H10A H 1.1138 -0.1838 0.3397 0.049 Uiso 1 1 calc R . .
H10B H 1.0501 -0.1080 0.3765 0.049 Uiso 1 1 calc R . .
H10C H 0.9257 -0.1864 0.3524 0.049 Uiso 1 1 calc R . .
C11 C 0.8423(4) 0.1401(3) 0.33012(11) 0.0267(8) Uani 1 1 d . . .
C12 C 0.8256(5) 0.0767(3) 0.29368(12) 0.0301(8) Uani 1 1 d . . .
C13 C 0.8842(5) 0.1177(4) 0.25556(12) 0.0407(11) Uani 1 1 d . . .
H13 H 0.8767 0.0775 0.2300 0.049 Uiso 1 1 calc R . .
C14 C 0.9526(6) 0.2158(4) 0.25466(14) 0.0513(13) Uani 1 1 d . . .
H14 H 0.9932 0.2417 0.2285 0.062 Uiso 1 1 calc R . .
C15 C 0.9634(6) 0.2772(4) 0.29091(14) 0.0453(11) Uani 1 1 d . . .
H15 H 1.0104 0.3448 0.2894 0.054 Uiso 1 1 calc R . .
C16 C 0.9059(5) 0.2406(3) 0.32964(13) 0.0333(9) Uani 1 1 d . . .
C17 C 0.9153(6) 0.3070(4) 0.36939(15) 0.0455(11) Uani 1 1 d . . .
H17A H 0.8045 0.3234 0.3784 0.068 Uiso 1 1 calc R . .
H17B H 0.9734 0.3719 0.3632 0.068 Uiso 1 1 calc R . .
H17C H 0.9741 0.2692 0.3924 0.068 Uiso 1 1 calc R . .
C18 C 0.7503(6) -0.0297(3) 0.29432(13) 0.0401(10) Uani 1 1 d . . .
H18A H 0.6757 -0.0378 0.2693 0.060 Uiso 1 1 calc R . .
H18B H 0.6893 -0.0382 0.3207 0.060 Uiso 1 1 calc R . .
H18C H 0.8365 -0.0826 0.2934 0.060 Uiso 1 1 calc R . .
C19 C 0.5551(4) 0.2477(3) 0.45382(11) 0.0204(7) Uani 1 1 d . . .
H19 H 0.5781 0.2427 0.4242 0.024 Uiso 1 1 calc R . .
C20 C 0.4707(4) 0.3333(3) 0.46751(11) 0.0237(7) Uani 1 1 d . . .
H20 H 0.4366 0.3860 0.4478 0.028 Uiso 1 1 calc R . .
C21 C 0.4358(4) 0.3415(3) 0.51092(11) 0.0213(7) Uani 1 1 d . . .
C22 C 0.4826(4) 0.2608(3) 0.53862(10) 0.0181(7) Uani 1 1 d . . .
H22 H 0.4564 0.2628 0.5681 0.022 Uiso 1 1 calc R . .
C23 C 0.5682(4) 0.1774(2) 0.52206(10) 0.0162(6) Uani 1 1 d . . .
C24 C 0.6246(4) 0.0886(3) 0.54931(10) 0.0170(6) Uani 1 1 d . . .
C25 C 0.5926(4) 0.0824(3) 0.59228(11) 0.0197(7) Uani 1 1 d . . .
H25 H 0.5329 0.1361 0.6058 0.024 Uiso 1 1 calc R . .
C26 C 0.6489(4) -0.0038(3) 0.61596(11) 0.0230(7) Uani 1 1 d . . .
C27 C 0.7347(4) -0.0815(3) 0.59493(12) 0.0255(8) Uani 1 1 d . . .
H27 H 0.7743 -0.1413 0.6099 0.031 Uiso 1 1 calc R . .
C28 C 0.7605(4) -0.0688(3) 0.55171(11) 0.0213(7) Uani 1 1 d . . .
H28 H 0.8181 -0.1222 0.5374 0.026 Uiso 1 1 calc R . .
C29 C 0.3190(5) 0.4383(3) 0.56765(12) 0.0295(8) Uani 1 1 d . . .
H29A H 0.2485 0.3810 0.5765 0.044 Uiso 1 1 calc R . .
H29B H 0.2633 0.5049 0.5722 0.044 Uiso 1 1 calc R . .
H29C H 0.4216 0.4368 0.5847 0.044 Uiso 1 1 calc R . .
C30 C 0.6739(7) -0.0880(4) 0.68408(14) 0.0585(15) Uani 1 1 d . . .
H30A H 0.6226 -0.1526 0.6736 0.088 Uiso 1 1 calc R . .
H30B H 0.6444 -0.0759 0.7139 0.088 Uiso 1 1 calc R . .
H30C H 0.7930 -0.0939 0.6825 0.088 Uiso 1 1 calc R . .
C31 C 0.2672(6) 0.3977(4) 0.68449(17) 0.0537(13) Uani 1 1 d . . .
H31A H 0.1798 0.4010 0.6623 0.080 Uiso 1 1 calc R . .
H31B H 0.3290 0.4632 0.6848 0.080 Uiso 1 1 calc R . .
H31C H 0.2193 0.3869 0.7126 0.080 Uiso 1 1 calc R . .
C32 C 0.3798(5) 0.3088(3) 0.67501(13) 0.0361(9) Uani 1 1 d . . .
C33 C 0.5092(7) 0.2821(5) 0.70738(17) 0.0650(15) Uani 1 1 d . . .
H33A H 0.5842 0.2312 0.6952 0.098 Uiso 1 1 calc R . .
H33B H 0.4592 0.2522 0.7328 0.098 Uiso 1 1 calc R . .
H33C H 0.5699 0.3453 0.7156 0.098 Uiso 1 1 calc R . .
B1A B 0.590(2) 0.6153(11) 0.6623(5) 0.023(7) Uiso 0.35 1 d PD A 1
F1A F 0.6642(15) 0.6736(12) 0.6309(4) 0.058(3) Uiso 0.35 1 d PD A 1
F2A F 0.6352(14) 0.6598(8) 0.7006(3) 0.061(3) Uiso 0.35 1 d PD A 1
F3A F 0.4426(14) 0.6325(10) 0.6454(4) 0.082(3) Uiso 0.35 1 d PD A 1
F4A F 0.6186(13) 0.5091(7) 0.6641(3) 0.060(2) Uiso 0.35 1 d PD A 1
B1B B 0.608(2) 0.6200(14) 0.6602(5) 0.039(16) Uiso 0.38 1 d PD B 2
F1B F 0.7169(14) 0.6651(9) 0.6327(4) 0.039(2) Uiso 0.38 1 d PD B 2
F2B F 0.5563(14) 0.6676(6) 0.6975(3) 0.0345(17) Uiso 0.38 1 d PD B 2
F3B F 0.4794(10) 0.5858(8) 0.6332(3) 0.0457(18) Uiso 0.38 1 d PD B 2
F4B F 0.6865(13) 0.5322(7) 0.6762(3) 0.047(2) Uiso 0.38 1 d PD B 2
B1C B 0.620(2) 0.6153(14) 0.6625(7) 0.031(14) Uiso 0.27 1 d PD C 3
F1C F 0.703(2) 0.6907(11) 0.6394(4) 0.042(4) Uiso 0.27 1 d PD C 3
F2C F 0.506(2) 0.6671(14) 0.6891(6) 0.086(6) Uiso 0.27 1 d PD C 3
F3C F 0.5192(16) 0.5414(11) 0.6409(4) 0.068(3) Uiso 0.27 1 d PD C 3
F4C F 0.7481(14) 0.5524(8) 0.6769(3) 0.041(3) Uiso 0.27 1 d PD C 3

loop_
_atom_site_aniso_label
_atom_site_aniso_U_11
_atom_site_aniso_U_22
_atom_site_aniso_U_33
_atom_site_aniso_U_23
_atom_site_aniso_U_13
_atom_site_aniso_U_12
Rh1 0.02069(13) 0.01326(13) 0.01491(12) 0.00069(9) 0.00047(8) 0.00093(10)
O1 0.0376(15) 0.0188(12) 0.0279(13) 0.0031(10) 0.0034(11) 0.0115(11)
O2 0.0501(17) 0.0367(15) 0.0169(12) 0.0105(11) 0.0049(11) 0.0155(13)
O3 0.0520(19) 0.0407(17) 0.0278(15) -0.0038(13) 0.0071(13) 0.0014(14)
N1 0.0225(15) 0.0189(15) 0.0234(14) -0.0014(12) -0.0012(11) -0.0027(12)
N2 0.0335(17) 0.0291(17) 0.0174(15) 0.0019(13) 0.0012(12) 0.0081(14)
N3 0.0195(14) 0.0119(13) 0.0194(13) 0.0016(10) -0.0007(10) 0.0007(10)
N4 0.0191(14) 0.0156(13) 0.0173(13) 0.0027(11) 0.0011(10) 0.0002(11)
C1 0.0231(17) 0.0175(17) 0.0180(16) 0.0019(13) -0.0008(13) -0.0019(14)
C2 0.0213(17) 0.0148(15) 0.0248(18) -0.0045(13) -0.0020(13) 0.0065(13)
C3 0.0150(16) 0.0155(16) 0.0302(18) -0.0040(14) -0.0012(13) -0.0005(13)
C4 0.0231(18) 0.0192(17) 0.0306(19) -0.0013(15) -0.0062(14) -0.0015(14)
C5 0.031(2) 0.0190(18) 0.041(2) 0.0001(16) -0.0096(17) 0.0058(16)
C6 0.034(2) 0.024(2) 0.047(2) -0.0107(17) -0.0067(18) 0.0116(17)
C7 0.031(2) 0.033(2) 0.036(2) -0.0127(17) -0.0034(16) 0.0077(17)
C8 0.0250(18) 0.0228(18) 0.0275(18) -0.0044(15) -0.0049(14) 0.0017(15)
C9 0.0262(19) 0.0256(19) 0.033(2) 0.0043(15) -0.0013(15) -0.0031(15)
C10 0.039(2) 0.034(2) 0.0252(19) -0.0015(16) -0.0039(16) 0.0023(18)
C11 0.0258(18) 0.037(2) 0.0171(16) 0.0061(15) 0.0015(13) 0.0094(16)
C12 0.029(2) 0.042(2) 0.0195(17) 0.0028(16) -0.0014(14) 0.0124(17)
C13 0.043(2) 0.062(3) 0.0171(18) 0.0026(19) 0.0013(16) 0.013(2)
C14 0.063(3) 0.067(3) 0.024(2) 0.018(2) 0.010(2) 0.003(3)
C15 0.052(3) 0.047(3) 0.037(2) 0.016(2) 0.007(2) -0.002(2)
C16 0.038(2) 0.035(2) 0.0265(19) 0.0062(17) 0.0034(16) 0.0064(18)
C17 0.060(3) 0.038(2) 0.040(2) -0.001(2) 0.007(2) -0.006(2)
C18 0.048(3) 0.044(3) 0.029(2) -0.0045(18) -0.0010(18) 0.010(2)
C19 0.0226(17) 0.0198(17) 0.0186(16) 0.0027(13) -0.0002(13) -0.0015(14)
C20 0.0283(19) 0.0187(17) 0.0239(17) 0.0067(14) -0.0037(14) 0.0007(15)
C21 0.0240(18) 0.0120(16) 0.0279(18) 0.0015(13) -0.0014(14) 0.0010(13)
C22 0.0183(16) 0.0182(17) 0.0178(15) 0.0004(13) 0.0000(12) 0.0010(13)
C23 0.0150(15) 0.0159(16) 0.0178(15) 0.0024(13) -0.0002(12) -0.0017(13)
C24 0.0157(15) 0.0148(16) 0.0201(16) 0.0026(13) -0.0027(12) -0.0018(13)
C25 0.0201(17) 0.0200(16) 0.0190(16) 0.0014(13) -0.0002(13) 0.0022(14)
C26 0.0258(18) 0.0241(17) 0.0191(16) 0.0057(14) 0.0009(13) 0.0009(15)
C27 0.0294(19) 0.0216(17) 0.0253(18) 0.0077(14) 0.0002(15) 0.0039(15)
C28 0.0244(17) 0.0157(16) 0.0237(17) 0.0033(13) 0.0000(14) 0.0019(13)
C29 0.036(2) 0.0231(19) 0.0301(19) -0.0020(15) 0.0046(16) 0.0076(16)
C30 0.092(4) 0.058(3) 0.026(2) 0.023(2) 0.012(2) 0.036(3)
C31 0.057(3) 0.054(3) 0.051(3) -0.017(2) 0.017(2) -0.005(2)
C32 0.038(2) 0.043(2) 0.028(2) 0.0001(18) 0.0098(17) -0.0108(19)
C33 0.060(3) 0.090(4) 0.045(3) -0.001(3) -0.008(2) -0.004(3)

loop_
_atom_type_symbol
_atom_type_description
_atom_type_scat_dispersion_real
_atom_type_scat_dispersion_imag
_atom_type_scat_source
C C 0.0181 0.0091 'International Tables Vol C Tables 4.2.6.8 and 6.1.1.4'
N N 0.0311 0.0180 'International Tables Vol C Tables 4.2.6.8 and 6.1.1.4'
O O 0.0492 0.0322 'International Tables Vol C Tables 4.2.6.8 and 6.1.1.4'
F F 0.0727 0.0534 'International Tables Vol C Tables 4.2.6.8 and 6.1.1.4'
Rh Rh 0.0927 3.6045 'International Tables Vol C Tables 4.2.6.8 and 6.1.1.4'
B B 0.0090 0.0039 'International Tables Vol C Tables 4.2.6.8 and 6.1.1.4'
H H 0.0000 0.0000 'International Tables Vol C Tables 4.2.6.8 and 6.1.1.4'

loop_
_geom_angle_atom_site_label_1
_geom_angle_atom_site_label_2
_geom_angle_atom_site_label_3
_geom_angle
C1 Rh1 C2 88.34(14)
C1 Rh1 N3 96.08(12)
C2 Rh1 N3 175.26(12)
C1 Rh1 N4 174.69(12)
C2 Rh1 N4 96.94(12)
N3 Rh1 N4 78.63(10)
C21 O1 C29 117.7(3)
C26 O2 C30 118.2(3)
C1 N1 C3 173.8(3)
C2 N2 C11 169.0(4)
C28 N3 C24 117.4(3)
C28 N3 Rh1 126.9(2)
C24 N3 Rh1 115.6(2)
C19 N4 C23 117.3(3)
C19 N4 Rh1 127.1(2)
C23 N4 Rh1 115.6(2)
N1 C1 Rh1 177.6(3)
N2 C2 Rh1 178.5(3)
C4 C3 C8 123.2(3)
C4 C3 N1 118.6(3)
C8 C3 N1 118.2(3)
C5 C4 C3 117.2(3)
C5 C4 C9 121.4(3)
C3 C4 C9 121.4(3)
C6 C5 C4 120.9(4)
C6 C5 H5 119.5
C4 C5 H5 119.5
C7 C6 C5 120.6(4)
C7 C6 H6 119.7
C5 C6 H6 119.7
C6 C7 C8 120.6(4)
C6 C7 H7 119.7
C8 C7 H7 119.7
C7 C8 C3 117.5(3)
C7 C8 C10 121.5(3)
C3 C8 C10 120.9(3)
C4 C9 H9A 109.5
C4 C9 H9B 109.5
H9A C9 H9B 109.5
C4 C9 H9C 109.5
H9A C9 H9C 109.5
H9B C9 H9C 109.5
C8 C10 H10A 109.5
C8 C10 H10B 109.5
H10A C10 H10B 109.5
C8 C10 H10C 109.5
H10A C10 H10C 109.5
H10B C10 H10C 109.5
C16 C11 C12 123.9(4)
C16 C11 N2 117.6(3)
C12 C11 N2 118.5(4)
C13 C12 C11 116.3(4)
C13 C12 C18 120.4(4)
C11 C12 C18 123.3(4)
C14 C13 C12 120.7(4)
C14 C13 H13 119.6
C12 C13 H13 119.6
C15 C14 C13 121.4(4)
C15 C14 H14 119.3
C13 C14 H14 119.3
C14 C15 C16 120.3(4)
C14 C15 H15 119.9
C16 C15 H15 119.9
C15 C16 C11 117.3(4)
C15 C16 C17 120.9(4)
C11 C16 C17 121.8(4)
C16 C17 H17A 109.5
C16 C17 H17B 109.5
H17A C17 H17B 109.5
C16 C17 H17C 109.5
H17A C17 H17C 109.5
H17B C17 H17C 109.5
C12 C18 H18A 109.5
C12 C18 H18B 109.5
H18A C18 H18B 109.5
C12 C18 H18C 109.5
H18A C18 H18C 109.5
H18B C18 H18C 109.5
N4 C19 C20 123.5(3)
N4 C19 H19 118.2
C20 C19 H19 118.2
C19 C20 C21 118.8(3)
C19 C20 H20 120.6
C21 C20 H20 120.6
O1 C21 C22 124.4(3)
O1 C21 C20 116.7(3)
C22 C21 C20 118.9(3)
C23 C22 C21 118.3(3)
C23 C22 H22 120.8
C21 C22 H22 120.8
N4 C23 C22 123.1(3)
N4 C23 C24 114.9(3)
C22 C23 C24 122.0(3)
N3 C24 C25 122.4(3)
N3 C24 C23 115.1(3)
C25 C24 C23 122.4(3)
C24 C25 C26 119.4(3)
C24 C25 H25 120.3
C26 C25 H25 120.3
O2 C26 C27 125.9(3)
O2 C26 C25 115.5(3)
C27 C26 C25 118.6(3)
C28 C27 C26 118.0(3)
C28 C27 H27 121.0
C26 C27 H27 121.0
N3 C28 C27 124.2(3)
N3 C28 H28 117.9
C27 C28 H28 117.9
O1 C29 H29A 109.5
O1 C29 H29B 109.5
H29A C29 H29B 109.5
O1 C29 H29C 109.5
H29A C29 H29C 109.5
H29B C29 H29C 109.5
O2 C30 H30A 109.5
O2 C30 H30B 109.5
H30A C30 H30B 109.5
O2 C30 H30C 109.5
H30A C30 H30C 109.5
H30B C30 H30C 109.5
C32 C31 H31A 109.5
C32 C31 H31B 109.5
H31A C31 H31B 109.5
C32 C31 H31C 109.5
H31A C31 H31C 109.5
H31B C31 H31C 109.5
O3 C32 C33 121.5(4)
O3 C32 C31 120.3(4)
C33 C32 C31 118.2(4)
C32 C33 H33A 109.5
C32 C33 H33B 109.5
H33A C33 H33B 109.5
C32 C33 H33C 109.5
H33A C33 H33C 109.5
H33B C33 H33C 109.5
F3A B1A F2A 119.8(14)
F3A B1A F4A 109.3(13)
F2A B1A F4A 109.6(12)
F3A B1A F1A 92.5(11)
F2A B1A F1A 106.3(13)
F4A B1A F1A 119.1(14)
F1B B1B F4B 105.4(13)
F1B B1B F2B 123.6(14)
F4B B1B F2B 101.8(12)
F1B B1B F3B 104.3(13)
F4B B1B F3B 107.1(13)
F2B B1B F3B 113.3(13)
F4C B1C F1C 101.4(14)
F4C B1C F3C 100.9(14)
F1C B1C F3C 120.4(17)
F4C B1C F2C 125.5(18)
F1C B1C F2C 108.2(16)
F3C B1C F2C 101.9(15)

loop_
_geom_bond_atom_site_label_1
_geom_bond_atom_site_label_2
_geom_bond_distance
Rh1 C1 1.889(3)
Rh1 C2 1.902(4)
Rh1 N3 2.076(3)
Rh1 N4 2.080(3)
O1 C21 1.344(4)
O1 C29 1.440(4)
O2 C26 1.338(4)
O2 C30 1.440(5)
O3 C32 1.219(5)
N1 C1 1.163(4)
N1 C3 1.401(4)
N2 C2 1.168(5)
N2 C11 1.405(5)
N3 C28 1.341(4)
N3 C24 1.356(4)
N4 C19 1.348(4)
N4 C23 1.356(4)
C3 C4 1.396(5)
C3 C8 1.396(5)
C4 C5 1.393(5)
C4 C9 1.501(5)
C5 C6 1.385(6)
C5 H5 0.9500
C6 C7 1.384(6)
C6 H6 0.9500
C7 C8 1.392(5)
C7 H7 0.9500
C8 C10 1.505(5)
C9 H9A 0.9800
C9 H9B 0.9800
C9 H9C 0.9800
C10 H10A 0.9800
C10 H10B 0.9800
C10 H10C 0.9800
C11 C16 1.391(6)
C11 C12 1.399(5)
C12 C13 1.397(6)
C12 C18 1.497(6)
C13 C14 1.378(7)
C13 H13 0.9500
C14 C15 1.377(7)
C14 H14 0.9500
C15 C16 1.390(6)
C15 H15 0.9500
C16 C17 1.503(6)
C17 H17A 0.9800
C17 H17B 0.9800
C17 H17C 0.9800
C18 H18A 0.9800
C18 H18B 0.9800
C18 H18C 0.9800
C19 C20 1.371(5)
C19 H19 0.9500
C20 C21 1.395(5)
C20 H20 0.9500
C21 C22 1.394(5)
C22 C23 1.386(5)
C22 H22 0.9500
C23 C24 1.486(4)
C24 C25 1.374(5)
C25 C26 1.399(5)
C25 H25 0.9500
C26 C27 1.393(5)
C27 C28 1.379(5)
C27 H27 0.9500
C28 H28 0.9500
C29 H29A 0.9800
C29 H29B 0.9800
C29 H29C 0.9800
C30 H30A 0.9800
C30 H30B 0.9800
C30 H30C 0.9800
C31 C32 1.501(7)
C31 H31A 0.9800
C31 H31B 0.9800
C31 H31C 0.9800
C32 C33 1.480(7)
C33 H33A 0.9800
C33 H33B 0.9800
C33 H33C 0.9800
B1A F3A 1.321(15)
B1A F2A 1.364(14)
B1A F4A 1.382(14)
B1A F1A 1.383(16)
B1B F1B 1.381(16)
B1B F4B 1.381(17)
B1B F2B 1.392(15)
B1B F3B 1.397(16)
B1C F4C 1.387(18)
B1C F1C 1.393(17)
B1C F3C 1.412(17)
B1C F2C 1.433(17)
